data_1565642
loop_
_publ_author_name
'Pacifico, Jessica'
'Stoeckli-Evans, Helen'

_publ_section_title
;
 (\m-2,2',2'',2'''-{[Pyrazine-2,3,5,6-tetrayltetrakis(methylene)]tetrakis(sulfanediyl)}tetraacetato)bis[aquanickel(II)]
 heptahydrate
;
_journal_issue 12
_journal_name_full IUCrData
_journal_page_first x211295
_journal_paper_doi 10.1107/S2414314621012955
_journal_volume 6
_journal_year 2021
_chemical_formula_iupac '[Ni2 (C16 H16 N2 O8 S4) (H2 O)2], 7H2 O'
_chemical_formula_moiety 'C16 H20 N2 Ni2 O10 S4, 7(H2 O)'
_chemical_formula_sum 'C16 H34 N2 Ni2 O17 S4'
_chemical_formula_weight 772.11
_chemical_name_systematic
'(\m-2,2',2'',2'''-{[Pyrazine-2,3,5,6-tetrayltetrakis(methylene)]tetrakis(sulfanediyl)}tetraacetato-\k^5^<i>O</i>,<i>S</i>,<i>N</i>^1^,<i>S</i>',<i>O</i>':\k^5^<i>O</i>'',<i>S</i>'',<i>N</i>^4^,<i>S</i>''',<i>O</i>''')bis[aquanickel(II)] heptahydrate'
_space_group_crystal_system triclinic
_space_group_IT_number 2
_space_group_name_Hall '-P 1'
_space_group_name_H-M_alt 'P -1'
_atom_sites_solution_hydrogens mixed
_atom_sites_solution_primary direct
_atom_sites_solution_secondary difmap
_audit_creation_method SHELXL-2018/3
_cell_angle_alpha 90.308(7)
_cell_angle_beta 103.619(7)
_cell_angle_gamma 93.801(7)
_cell_formula_units_Z 2
_cell_length_a 8.6799(8)
_cell_length_b 11.4092(10)
_cell_length_c 14.7210(13)
_cell_measurement_reflns_used 19267
_cell_measurement_temperature 153(2)
_cell_measurement_theta_max 25.93
_cell_measurement_theta_min 2.26
_cell_volume 1413.4(2)
_computing_cell_refinement
;
X-Area (Stoe & Cie, 2002)
;
_computing_data_collection
;
X-Area (Stoe & Cie, 2002)
;
_computing_data_reduction
;
X-RED32 (Stoe & Cie, 2002)
;
_computing_molecular_graphics
;
PLATON (Spek, 2020) and Mercury (Macrae <i>et al.</i>,  2020)
;
_computing_publication_material
;
<i>SHELXL2018/3</i> (Sheldrick, 2015), PLATON (Spek, 2020) and
publcif (Westrip, 2010)
;
_computing_structure_refinement
;
<i>SHELXL2018/3</i> (Sheldrick, 2015)
;
_computing_structure_solution
;
SHELXS97 (Sheldrick, 2008)
;
_diffrn_ambient_temperature 153(2)
_diffrn_detector 'image plate (34 cm diameter)'
_diffrn_measured_fraction_theta_full 0.999
_diffrn_measured_fraction_theta_max 0.987
_diffrn_measurement_device '2-circle goniometer'
_diffrn_measurement_device_type 'STOE IPDS 2'
_diffrn_measurement_method '\f + \w scans'
_diffrn_radiation_monochromator 'plane graphite'
_diffrn_radiation_source 'fine-focus sealed tube'
_diffrn_radiation_type MoK\a
_diffrn_radiation_wavelength 0.71073
_diffrn_reflns_av_R_equivalents 0.0517
_diffrn_reflns_av_unetI/netI 0.0472
_diffrn_reflns_limit_h_max 11
_diffrn_reflns_limit_h_min -12
_diffrn_reflns_limit_k_max 13
_diffrn_reflns_limit_k_min -15
_diffrn_reflns_limit_l_max 20
_diffrn_reflns_limit_l_min -20
_diffrn_reflns_number 19974
_diffrn_reflns_theta_full 25.242
_diffrn_reflns_theta_max 29.529
_diffrn_reflns_theta_min 1.789
_diffrn_source 'sealed X-ray tube, 12 x 0.4 mm long-fine focus'
_exptl_absorpt_coefficient_mu 1.707
_exptl_absorpt_correction_T_max 0.7144
_exptl_absorpt_correction_T_min 0.2605
_exptl_absorpt_correction_type empirical
_exptl_absorpt_process_details
;
(<i>ShxAbs</i>; Spek, 2020)
;
_exptl_crystal_colour purple
_exptl_crystal_density_diffrn 1.814
_exptl_crystal_description needle
_exptl_crystal_F_000 800
_exptl_crystal_size_max 0.490
_exptl_crystal_size_mid 0.060
_exptl_crystal_size_min 0.060
_refine_diff_density_max 0.744
_refine_diff_density_min -0.644
_refine_ls_extinction_coef 0.0029(6)
_refine_ls_extinction_expression Fc^*^=kFc[1+0.001xFc^2^\l^3^/sin(2\q)]^-1/4^
_refine_ls_extinction_method
;
(SHELXL-2018/3; Sheldrick, 2015)
;
_refine_ls_goodness_of_fit_ref 1.022
_refine_ls_hydrogen_treatment mixed
_refine_ls_matrix_type full
_refine_ls_number_parameters 443
_refine_ls_number_reflns 7779
_refine_ls_number_restraints 2
_refine_ls_restrained_S_all 1.022
_refine_ls_R_factor_all 0.0569
_refine_ls_R_factor_gt 0.0393
_refine_ls_shift/su_max 0.001
_refine_ls_shift/su_mean 0.000
_refine_ls_structure_factor_coef Fsqd
_refine_ls_weighting_details 'w=1/[\s^2^(Fo^2^)+(0.0462P)^2^+1.0506P] where P=(Fo^2^+2Fc^2^)/3'
_refine_ls_weighting_scheme calc
_refine_ls_wR_factor_gt 0.0891
_refine_ls_wR_factor_ref 0.0964
_reflns_number_gt 6120
_reflns_number_total 7779
_reflns_threshold_expression 'I > 2\s(I)'
_cod_data_source_file im4014sup1.cif
_cod_data_source_block I
_cod_database_code 1565642
_shelx_space_group_comment
;
The symmetry employed for this shelxl refinement is uniquely defined
by the following loop, which should always be used as a source of
symmetry information in preference to the above space-group names.
They are only intended as comments.
;
_shelx_estimated_absorpt_t_min 0.488
_shelx_estimated_absorpt_t_max 0.904

loop_
_space_group_symop_operation_xyz
'x, y, z'
'-x, -y, -z'

loop_
_atom_site_type_symbol
_atom_site_label
_atom_site_fract_x
_atom_site_fract_y
_atom_site_fract_z
_atom_site_U_iso_or_equiv
_atom_site_adp_type
_atom_site_calc_flag
_atom_site_occupancy
_atom_site_disorder_assembly
_atom_site_disorder_group
Ni Ni1 0.53221(4) 0.24084(3) 0.38618(2) 0.01578(8) Uani d 1 . .
S S1 0.80929(7) 0.27577(5) 0.45193(4) 0.01770(12) Uani d 1 . .
S S2 0.25256(8) 0.24883(6) 0.32588(5) 0.01966(13) Uani d 1 . .
O O1 0.6527(3) 0.09177(18) 0.64400(14) 0.0260(4) Uani d 1 . .
O O2 0.5239(2) 0.15751(16) 0.50754(13) 0.0189(3) Uani d 1 . .
O O3 0.4421(3) 0.4074(2) 0.13485(16) 0.0374(5) Uani d 1 . .
O O4 0.5504(2) 0.31920(17) 0.26639(13) 0.0218(4) Uani d 1 . .
O O1W 0.5614(2) 0.07971(17) 0.33656(14) 0.0214(4) Uani d 1 . .
H H1WA 0.493(5) 0.021(4) 0.347(3) 0.044(12) Uiso d 1 . .
H H1WB 0.562(5) 0.074(4) 0.280(4) 0.049(13) Uiso d 1 . .
N N1 0.5120(2) 0.39964(18) 0.45117(14) 0.0150(4) Uani d 1 . .
C C1 0.6427(3) 0.4640(2) 0.49454(16) 0.0150(4) Uani d 1 . .
C C2 0.8013(3) 0.4274(2) 0.48542(19) 0.0187(5) Uani d 1 . .
H H2A 0.878607 0.443243 0.546080 0.022 Uiso calc 1 . .
H H2B 0.836746 0.477764 0.438614 0.022 Uiso calc 1 . .
C C3 0.8088(3) 0.1985(2) 0.5586(2) 0.0243(5) Uani d 1 . .
H H3A 0.881017 0.134074 0.562820 0.029 Uiso calc 1 . .
H H3B 0.854011 0.253460 0.611882 0.029 Uiso calc 1 . .
C C4 0.6478(3) 0.1460(2) 0.57012(18) 0.0186(5) Uani d 1 . .
C C5 0.3695(3) 0.4333(2) 0.45563(17) 0.0157(4) Uani d 1 . .
C C6 0.2232(3) 0.3583(2) 0.40844(18) 0.0191(5) Uani d 1 . .
H H6A 0.142444 0.410319 0.375290 0.023 Uiso calc 1 . .
H H6B 0.179663 0.317800 0.457218 0.023 Uiso calc 1 . .
C C7 0.2684(3) 0.3386(3) 0.22634(19) 0.0267(6) Uani d 1 . .
H H7A 0.195741 0.302037 0.169739 0.032 Uiso calc 1 . .
H H7B 0.230429 0.416684 0.235880 0.032 Uiso calc 1 . .
C C8 0.4334(3) 0.3569(3) 0.20767(19) 0.0233(5) Uani d 1 . .
Ni Ni2 0.08393(4) 0.76880(3) 0.11162(2) 0.01682(8) Uani d 1 . .
S S3 -0.17445(8) 0.74194(6) 0.13855(4) 0.01891(13) Uani d 1 . .
S S4 0.33203(7) 0.76930(6) 0.07086(4) 0.01819(12) Uani d 1 . .
O O5 -0.2463(2) 0.9086(2) -0.09705(16) 0.0298(5) Uani d 1 . .
O O6 -0.0227(2) 0.85094(17) -0.00750(13) 0.0211(4) Uani d 1 . .
O O7 0.4137(2) 0.62254(19) 0.31716(15) 0.0272(4) Uani d 1 . .
O O8 0.1895(2) 0.67823(17) 0.22496(13) 0.0208(4) Uani d 1 . .
O O2W 0.1272(3) 0.92039(18) 0.18933(14) 0.0230(4) Uani d 1 . .
H H2WA 0.159(6) 0.984(4) 0.162(3) 0.052(13) Uiso d 1 . .
H H2WB 0.187(7) 0.910(5) 0.245(4) 0.078(18) Uiso d 1 . .
N N2 0.0311(2) 0.60923(18) 0.04172(14) 0.0161(4) Uani d 1 . .
C C9 -0.1108(3) 0.5517(2) 0.03476(17) 0.0161(4) Uani d 1 . .
C C10 -0.2367(3) 0.6057(2) 0.07259(18) 0.0191(5) Uani d 1 . .
H H10A -0.276242 0.548113 0.113293 0.023 Uiso calc 1 . .
H H10B -0.326835 0.620196 0.019548 0.023 Uiso calc 1 . .
C C11 -0.2527(4) 0.8505(3) 0.0556(2) 0.0288(6) Uani d 1 . .
H H11A -0.365699 0.826762 0.027239 0.035 Uiso calc 1 . .
H H11B -0.249215 0.926009 0.089668 0.035 Uiso calc 1 . .
C C12 -0.1675(3) 0.8705(2) -0.02232(19) 0.0209(5) Uani d 1 . .
C C13 0.1429(3) 0.5602(2) 0.00845(17) 0.0162(4) Uani d 1 . .
C C14 0.3030(3) 0.6239(2) 0.01658(19) 0.0201(5) Uani d 1 . .
H H14A 0.321931 0.630870 -0.046967 0.024 Uiso calc 1 . .
H H14B 0.384762 0.574769 0.052830 0.024 Uiso calc 1 . .
C C15 0.4378(3) 0.7395(3) 0.18853(18) 0.0231(5) Uani d 1 . .
H H15A 0.528662 0.692942 0.185131 0.028 Uiso calc 1 . .
H H15B 0.481816 0.815165 0.220452 0.028 Uiso calc 1 . .
C C16 0.3408(3) 0.6741(2) 0.24832(18) 0.0189(5) Uani d 1 . .
O O3W 0.2116(3) 0.1139(2) 0.53431(19) 0.0364(5) Uani d 1 . .
H H3WA 0.310(5) 0.107(3) 0.531(3) 0.030(9) Uiso d 1 . .
H H3WB 0.186(8) 0.056(6) 0.578(5) 0.09(2) Uiso d 1 . .
O O4W 0.9679(3) 0.5567(2) 0.29921(16) 0.0274(4) Uani d 1 . .
H H4WA 1.041(6) 0.603(4) 0.278(3) 0.047(12) Uiso d 1 . .
H H4WB 0.893(6) 0.597(4) 0.310(4) 0.058(14) Uiso d 1 . .
O O5W 0.5598(3) 0.0350(2) 0.15764(15) 0.0283(4) Uani d 1 . .
H H5WA 0.649(8) 0.081(6) 0.143(4) 0.09(2) Uiso d 1 . .
H H5WB 0.487(6) 0.068(4) 0.129(4) 0.054(14) Uiso d 1 . .
O O6W 0.7456(3) 0.6695(2) 0.36273(17) 0.0315(5) Uani d 1 . .
H H6WA 0.648(6) 0.654(4) 0.349(3) 0.042(12) Uiso d 1 . .
H H6WB 0.763(6) 0.738(5) 0.391(4) 0.068(16) Uiso d 1 . .
O O7W 0.8648(3) 0.1299(2) 0.16038(19) 0.0370(5) Uani d 1 . .
H H7WA 0.867(6) 0.202(2) 0.178(3) 0.050(13) Uiso d 1 . .
H H7WB 0.923(7) 0.132(5) 0.112(4) 0.078(17) Uiso d 1 . .
O O8W 0.9536(3) 0.0333(3) 0.3655(3) 0.0467(7) Uani d 1 . .
H H8WA 0.939(8) 0.059(6) 0.310(2) 0.10(2) Uiso d 1 . .
H H8WB 1.022(9) 0.070(7) 0.410(5) 0.11(3) Uiso d 1 . .
O O9W 0.8291(3) 0.3532(2) 0.20860(18) 0.0339(5) Uani d 1 . .
H H9WA 0.745(7) 0.338(5) 0.224(4) 0.065(16) Uiso d 1 . .
H H9WB 0.878(6) 0.411(4) 0.241(3) 0.048(13) Uiso d 1 . .

loop_
_atom_site_aniso_label
_atom_site_aniso_U_11
_atom_site_aniso_U_22
_atom_site_aniso_U_33
_atom_site_aniso_U_12
_atom_site_aniso_U_13
_atom_site_aniso_U_23
Ni1 0.01756(15) 0.01571(15) 0.01319(15) 0.00010(11) 0.00220(11) -0.00087(11)
S1 0.0181(3) 0.0171(3) 0.0182(3) 0.0016(2) 0.0048(2) -0.0015(2)
S2 0.0195(3) 0.0176(3) 0.0199(3) -0.0013(2) 0.0015(2) -0.0045(2)
O1 0.0324(10) 0.0244(10) 0.0177(9) -0.0046(8) 0.0007(8) 0.0025(8)
O2 0.0206(8) 0.0201(9) 0.0149(8) -0.0013(7) 0.0026(7) 0.0003(7)
O3 0.0421(13) 0.0489(14) 0.0205(10) 0.0069(11) 0.0048(9) 0.0131(10)
O4 0.0244(9) 0.0253(9) 0.0157(8) 0.0010(7) 0.0050(7) 0.0047(7)
O1W 0.0266(9) 0.0174(9) 0.0198(9) -0.0006(7) 0.0052(8) -0.0035(7)
N1 0.0163(9) 0.0135(9) 0.0143(9) -0.0011(7) 0.0027(7) -0.0014(7)
C1 0.0169(10) 0.0150(10) 0.0127(10) 0.0012(8) 0.0026(8) 0.0007(8)
C2 0.0157(11) 0.0177(11) 0.0223(12) 0.0001(9) 0.0040(9) -0.0017(9)
C3 0.0232(13) 0.0220(12) 0.0256(13) 0.0001(10) 0.0021(10) 0.0045(10)
C4 0.0230(12) 0.0168(11) 0.0144(11) -0.0009(9) 0.0021(9) -0.0011(9)
C5 0.0173(10) 0.0153(10) 0.0136(10) -0.0011(8) 0.0025(8) 0.0000(8)
C6 0.0190(11) 0.0203(12) 0.0167(11) -0.0003(9) 0.0020(9) -0.0029(9)
C7 0.0271(13) 0.0351(15) 0.0164(12) 0.0059(11) 0.0011(10) -0.0008(11)
C8 0.0281(13) 0.0262(13) 0.0142(11) 0.0017(10) 0.0020(10) 0.0005(10)
Ni2 0.01780(15) 0.01761(16) 0.01431(15) 0.00035(11) 0.00256(11) -0.00098(11)
S3 0.0210(3) 0.0200(3) 0.0168(3) 0.0014(2) 0.0069(2) -0.0016(2)
S4 0.0185(3) 0.0189(3) 0.0162(3) -0.0023(2) 0.0031(2) -0.0005(2)
O5 0.0248(10) 0.0340(11) 0.0279(11) 0.0016(8) 0.0008(8) 0.0106(9)
O6 0.0209(9) 0.0234(9) 0.0189(9) 0.0030(7) 0.0040(7) 0.0032(7)
O7 0.0284(10) 0.0290(10) 0.0222(10) 0.0049(8) 0.0008(8) 0.0059(8)
O8 0.0205(9) 0.0243(9) 0.0164(8) -0.0017(7) 0.0026(7) 0.0015(7)
O2W 0.0312(10) 0.0183(9) 0.0177(9) -0.0001(8) 0.0025(8) -0.0027(7)
N2 0.0165(9) 0.0170(9) 0.0140(9) 0.0007(7) 0.0019(7) -0.0008(8)
C9 0.0165(10) 0.0179(11) 0.0128(10) -0.0002(8) 0.0017(8) -0.0002(9)
C10 0.0170(11) 0.0212(12) 0.0192(11) 0.0003(9) 0.0046(9) -0.0045(9)
C11 0.0299(14) 0.0270(14) 0.0347(16) 0.0108(11) 0.0155(12) 0.0101(12)
C12 0.0229(12) 0.0168(11) 0.0228(12) 0.0009(9) 0.0047(10) 0.0044(10)
C13 0.0170(10) 0.0175(11) 0.0135(10) 0.0007(8) 0.0024(8) -0.0004(9)
C14 0.0190(11) 0.0215(12) 0.0197(12) -0.0032(9) 0.0056(9) -0.0053(10)
C15 0.0184(11) 0.0314(14) 0.0170(12) -0.0032(10) 0.0009(9) -0.0020(10)
C16 0.0213(11) 0.0191(11) 0.0145(11) 0.0004(9) 0.0009(9) -0.0024(9)
O3W 0.0268(11) 0.0366(13) 0.0473(14) 0.0028(9) 0.0113(10) 0.0092(11)
O4W 0.0258(10) 0.0272(10) 0.0281(11) -0.0019(8) 0.0052(8) 0.0017(8)
O5W 0.0287(11) 0.0321(11) 0.0239(10) 0.0034(9) 0.0058(8) -0.0033(9)
O6W 0.0272(11) 0.0402(13) 0.0276(11) 0.0041(9) 0.0066(9) 0.0044(10)
O7W 0.0386(13) 0.0311(12) 0.0462(14) -0.0009(10) 0.0208(11) -0.0050(11)
O8W 0.0367(14) 0.0421(15) 0.061(2) -0.0031(11) 0.0130(14) 0.0098(14)
O9W 0.0352(12) 0.0336(12) 0.0345(12) -0.0043(10) 0.0132(10) -0.0071(10)

loop_
_atom_type_symbol
_atom_type_description
_atom_type_scat_dispersion_real
_atom_type_scat_dispersion_imag
_atom_type_scat_source
C C 0.0033 0.0016 'International Tables Vol C Tables 4.2.6.8 and 6.1.1.4'
H H 0.0000 0.0000 'International Tables Vol C Tables 4.2.6.8 and 6.1.1.4'
N N 0.0061 0.0033 'International Tables Vol C Tables 4.2.6.8 and 6.1.1.4'
Ni Ni 0.3393 1.1124 'International Tables Vol C Tables 4.2.6.8 and 6.1.1.4'
O O 0.0106 0.0060 'International Tables Vol C Tables 4.2.6.8 and 6.1.1.4'
S S 0.1246 0.1234 'International Tables Vol C Tables 4.2.6.8 and 6.1.1.4'

loop_
_geom_angle_atom_site_label_1
_geom_angle_atom_site_label_2
_geom_angle_atom_site_label_3
_geom_angle_site_symmetry_1
_geom_angle_site_symmetry_3
_geom_angle
_geom_angle_publ_flag
O4 Ni1 O1W . . 92.71(8) ?
O4 Ni1 O2 . . 177.15(8) ?
O1W Ni1 O2 . . 85.47(8) ?
O4 Ni1 N1 . . 92.73(8) ?
O1W Ni1 N1 . . 173.94(8) ?
O2 Ni1 N1 . . 88.99(8) ?
O4 Ni1 S1 . . 91.86(6) ?
O1W Ni1 S1 . . 92.11(6) ?
O2 Ni1 S1 . . 86.03(6) ?
N1 Ni1 S1 . . 85.03(6) ?
O4 Ni1 S2 . . 84.80(6) ?
O1W Ni1 S2 . . 99.55(6) ?
O2 Ni1 S2 . . 97.65(6) ?
N1 Ni1 S2 . . 83.62(6) ?
S1 Ni1 S2 . . 167.99(3) ?
C3 S1 C2 . . 103.12(13) ?
C3 S1 Ni1 . . 95.52(9) ?
C2 S1 Ni1 . . 96.06(8) ?
C6 S2 C7 . . 101.48(13) ?
C6 S2 Ni1 . . 96.67(9) ?
C7 S2 Ni1 . . 95.58(10) ?
C4 O2 Ni1 . . 121.22(17) ?
C8 O4 Ni1 . . 123.77(18) ?
Ni1 O1W H1WA . . 116(3) ?
Ni1 O1W H1WB . . 117(3) ?
H1WA O1W H1WB . . 106(4) ?
C1 N1 C5 . . 119.7(2) ?
C1 N1 Ni1 . . 119.71(16) ?
C5 N1 Ni1 . . 120.41(16) ?
N1 C1 C5 . 2_666 120.2(2) ?
N1 C1 C2 . . 118.9(2) ?
C5 C1 C2 2_666 . 120.9(2) ?
C1 C2 S1 . . 116.34(18) ?
C1 C2 H2A . . 108.2 ?
S1 C2 H2A . . 108.2 ?
C1 C2 H2B . . 108.2 ?
S1 C2 H2B . . 108.2 ?
H2A C2 H2B . . 107.4 ?
C4 C3 S1 . . 116.69(19) ?
C4 C3 H3A . . 108.1 ?
S1 C3 H3A . . 108.1 ?
C4 C3 H3B . . 108.1 ?
S1 C3 H3B . . 108.1 ?
H3A C3 H3B . . 107.3 ?
O1 C4 O2 . . 124.7(2) ?
O1 C4 C3 . . 114.8(2) ?
O2 C4 C3 . . 120.5(2) ?
N1 C5 C1 . 2_666 120.1(2) ?
N1 C5 C6 . . 119.1(2) ?
C1 C5 C6 2_666 . 120.7(2) ?
C5 C6 S2 . . 115.43(17) ?
C5 C6 H6A . . 108.4 ?
S2 C6 H6A . . 108.4 ?
C5 C6 H6B . . 108.4 ?
S2 C6 H6B . . 108.4 ?
H6A C6 H6B . . 107.5 ?
C8 C7 S2 . . 116.14(19) ?
C8 C7 H7A . . 108.3 ?
S2 C7 H7A . . 108.3 ?
C8 C7 H7B . . 108.3 ?
S2 C7 H7B . . 108.3 ?
H7A C7 H7B . . 107.4 ?
O3 C8 O4 . . 124.9(3) ?
O3 C8 C7 . . 116.4(3) ?
O4 C8 C7 . . 118.7(2) ?
O8 Ni2 O2W . . 90.24(8) ?
O8 Ni2 O6 . . 176.47(8) ?
O2W Ni2 O6 . . 93.24(8) ?
O8 Ni2 N2 . . 86.76(8) ?
O2W Ni2 N2 . . 175.03(9) ?
O6 Ni2 N2 . . 89.81(8) ?
O8 Ni2 S4 . . 85.30(6) ?
O2W Ni2 S4 . . 97.60(6) ?
O6 Ni2 S4 . . 93.64(6) ?
N2 Ni2 S4 . . 86.11(6) ?
O8 Ni2 S3 . . 94.92(6) ?
O2W Ni2 S3 . . 91.04(6) ?
O6 Ni2 S3 . . 85.63(6) ?
N2 Ni2 S3 . . 85.28(6) ?
S4 Ni2 S3 . . 171.37(3) ?
C11 S3 C10 . . 102.65(14) ?
C11 S3 Ni2 . . 93.29(10) ?
C10 S3 Ni2 . . 98.05(8) ?
C15 S4 C14 . . 101.74(13) ?
C15 S4 Ni2 . . 93.14(9) ?
C14 S4 Ni2 . . 97.06(8) ?
C12 O6 Ni2 . . 119.89(17) ?
C16 O8 Ni2 . . 120.83(17) ?
Ni2 O2W H2WA . . 117(3) ?
Ni2 O2W H2WB . . 112(4) ?
H2WA O2W H2WB . . 113(5) ?
C13 N2 C9 . . 120.3(2) ?
C13 N2 Ni2 . . 119.43(17) ?
C9 N2 Ni2 . . 120.15(16) ?
N2 C9 C13 . 2_565 119.9(2) ?
N2 C9 C10 . . 120.7(2) ?
C13 C9 C10 2_565 . 119.5(2) ?
C9 C10 S3 . . 115.48(18) ?
C9 C10 H10A . . 108.4 ?
S3 C10 H10A . . 108.4 ?
C9 C10 H10B . . 108.4 ?
S3 C10 H10B . . 108.4 ?
H10A C10 H10B . . 107.5 ?
C12 C11 S3 . . 115.45(19) ?
C12 C11 H11A . . 108.4 ?
S3 C11 H11A . . 108.4 ?
C12 C11 H11B . . 108.4 ?
S3 C11 H11B . . 108.4 ?
H11A C11 H11B . . 107.5 ?
O5 C12 O6 . . 124.2(3) ?
O5 C12 C11 . . 116.9(2) ?
O6 C12 C11 . . 118.9(2) ?
N2 C13 C9 . 2_565 119.8(2) ?
N2 C13 C14 . . 120.6(2) ?
C9 C13 C14 2_565 . 119.5(2) ?
C13 C14 S4 . . 116.43(18) ?
C13 C14 H14A . . 108.2 ?
S4 C14 H14A . . 108.2 ?
C13 C14 H14B . . 108.2 ?
S4 C14 H14B . . 108.2 ?
H14A C14 H14B . . 107.3 ?
C16 C15 S4 . . 115.77(18) ?
C16 C15 H15A . . 108.3 ?
S4 C15 H15A . . 108.3 ?
C16 C15 H15B . . 108.3 ?
S4 C15 H15B . . 108.3 ?
H15A C15 H15B . . 107.4 ?
O7 C16 O8 . . 124.6(3) ?
O7 C16 C15 . . 117.7(2) ?
O8 C16 C15 . . 117.8(2) ?
H3WA O3W H3WB . . 108(4) ?
H4WA O4W H4WB . . 111(4) ?
H5WA O5W H5WB . . 101(5) ?
H6WA O6W H6WB . . 107(4) ?
H7WA O7W H7WB . . 104(5) ?
H8WA O8W H8WB . . 120(7) ?
H9WA O9W H9WB . . 109(5) ?

loop_
_geom_bond_atom_site_label_1
_geom_bond_atom_site_label_2
_geom_bond_site_symmetry_2
_geom_bond_distance
_geom_bond_publ_flag
Ni1 O1W . 2.0276(19) y
Ni1 O2 . 2.0423(18) y
Ni1 O4 . 2.0158(19) y
Ni1 N1 . 2.081(2) y
Ni1 S1 . 2.3775(7) y
Ni1 S2 . 2.3883(8) y
S1 C3 . 1.805(3) ?
S1 C2 . 1.806(3) ?
S2 C6 . 1.809(3) ?
S2 C7 . 1.819(3) ?
O1 C4 . 1.248(3) ?
O2 C4 . 1.255(3) ?
O3 C8 . 1.235(3) ?
O4 C8 . 1.270(3) ?
O1W H1WA . 0.90(5) ?
O1W H1WB . 0.83(5) ?
N1 C1 . 1.333(3) ?
N1 C5 . 1.335(3) ?
C1 C5 2_666 1.403(3) ?
C1 C2 . 1.500(3) ?
C2 H2A . 0.9900 ?
C2 H2B . 0.9900 ?
C3 C4 . 1.531(4) ?
C3 H3A . 0.9900 ?
C3 H3B . 0.9900 ?
C5 C6 . 1.503(3) ?
C6 H6A . 0.9900 ?
C6 H6B . 0.9900 ?
C7 C8 . 1.523(4) ?
C7 H7A . 0.9900 ?
C7 H7B . 0.9900 ?
Ni2 O2W . 2.033(2) y
Ni2 O6 . 2.0440(19) y
Ni2 O8 . 2.0287(19) y
Ni2 N2 . 2.057(2) y
Ni2 S4 . 2.3674(7) y
Ni2 S3 . 2.3685(7) y
S3 C11 . 1.795(3) ?
S3 C10 . 1.810(3) ?
S4 C15 . 1.805(3) ?
S4 C14 . 1.814(3) ?
O5 C12 . 1.248(3) ?
O6 C12 . 1.260(3) ?
O7 C16 . 1.236(3) ?
O8 C16 . 1.281(3) ?
O2W H2WA . 0.88(5) ?
O2W H2WB . 0.88(6) ?
N2 C13 . 1.337(3) ?
N2 C9 . 1.338(3) ?
C9 C13 2_565 1.405(3) ?
C9 C10 . 1.502(3) ?
C10 H10A . 0.9900 ?
C10 H10B . 0.9900 ?
C11 C12 . 1.515(4) ?
C11 H11A . 0.9900 ?
C11 H11B . 0.9900 ?
C13 C14 . 1.503(3) ?
C14 H14A . 0.9900 ?
C14 H14B . 0.9900 ?
C15 C16 . 1.521(4) ?
C15 H15A . 0.9900 ?
C15 H15B . 0.9900 ?
O3W H3WA . 0.87(4) ?
O3W H3WB . 0.98(7) ?
O4W H4WA . 0.91(5) ?
O4W H4WB . 0.86(5) ?
O5W H5WA . 0.97(7) ?
O5W H5WB . 0.80(5) ?
O6W H6WA . 0.83(5) ?
O6W H6WB . 0.87(6) ?
O7W H7WA . 0.857(19) ?
O7W H7WB . 0.97(6) ?
O8W H8WA . 0.85(2) ?
O8W H8WB . 0.86(8) ?
O9W H9WA . 0.82(6) ?
O9W H9WB . 0.84(5) ?

loop_
_geom_hbond_atom_site_label_D
_geom_hbond_atom_site_label_H
_geom_hbond_atom_site_label_A
_geom_hbond_site_symmetry_A
_geom_hbond_distance_DH
_geom_hbond_distance_HA
_geom_hbond_distance_DA
_geom_hbond_angle_DHA
_geom_hbond_publ_flag
O1W H1WA O1 2_656 0.90(5) 1.78(5) 2.672(3) 174(4) yes
O1W H1WB O5W . 0.83(5) 1.85(5) 2.677(3) 170(5) yes
O2W H2WA O5 2_575 0.88(5) 1.80(5) 2.673(3) 168(4) yes
O2W H2WB O1 2_666 0.88(6) 1.88(6) 2.742(3) 168(6) yes
O3W H3WA O2 . 0.87(4) 2.02(4) 2.842(3) 157(4) yes
O3W H3WB O8W 2_656 0.98(7) 1.87(7) 2.785(4) 154(6) yes
O4W H4WA O8 1_655 0.91(5) 1.83(5) 2.733(3) 172(4) yes
O4W H4WB O6W . 0.86(5) 1.88(5) 2.724(3) 166(5) yes
O5W H5WA O7W . 0.97(7) 1.88(7) 2.785(3) 154(6) yes
O5W H5WB O5 2_565 0.80(5) 2.06(5) 2.776(3) 149(5) yes
O6W H6WA O7 . 0.83(5) 1.98(5) 2.814(3) 178(4) yes
O6W H6WB O3W 2_666 0.87(6) 1.98(6) 2.849(4) 173(5) yes
O7W H7WA O9W . 0.86(2) 1.85(2) 2.698(3) 169(5) yes
O7W H7WB O6 2_665 0.97(6) 1.94(6) 2.899(3) 174(5) yes
O8W H8WA O7W . 0.85(2) 2.32(2) 3.159(5) 173(6) yes
O8W H8WB O3W 1_655 0.86(8) 2.19(8) 3.019(4) 164(7) yes
O9W H9WA O4 . 0.82(6) 1.93(6) 2.752(3) 174(6) yes
O9W H9WB O4W . 0.84(5) 1.90(5) 2.731(3) 171(5) yes
C2 H2A O4W 2_766 0.99 2.35 3.324(3) 167 yes
C2 H2B O6W . 0.99 2.55 3.308(4) 133 yes
C3 H3A O8W 2_756 0.99 2.55 3.488(4) 159 yes
C6 H6A O4W 1_455 0.99 2.43 3.413(3) 173 yes
C6 H6B O3W . 0.99 2.60 3.365(4) 134 yes
C6 H6B O6W 2_666 0.99 2.58 3.334(3) 133 yes
C10 H10B O3 2_565 0.99 2.27 3.150(4) 148 yes
C11 H11B O5W 1_465 0.99 2.52 3.303(4) 136 yes
C11 H11B O7W 1_465 0.99 2.58 3.516(4) 158 yes
C14 H14A O9W 2_665 0.99 2.45 3.260(4) 139 yes
C14 H14B O3 . 0.99 2.29 3.169(4) 148 yes
C15 H15A S3 1_655 0.99 2.84 3.609(3) 135 yes

loop_
_geom_torsion_atom_site_label_1
_geom_torsion_atom_site_label_2
_geom_torsion_atom_site_label_3
_geom_torsion_atom_site_label_4
_geom_torsion_site_symmetry_1
_geom_torsion_site_symmetry_2
_geom_torsion_site_symmetry_3
_geom_torsion_site_symmetry_4
_geom_torsion
_geom_torsion_publ_flag
N1 C1 C2 S1 . . . . -20.9(3) y
N1 C5 C6 S2 . . . . -14.8(3) y
S1 C3 C4 O2 . . . . -0.1(3) y
S2 C7 C8 O4 . . . . -6.7(4) y
N2 C13 C14 S4 . . . . -1.3(3) y
N2 C9 C10 S3 . . . . -7.0(3) y
S4 C15 C16 O8 . . . . -21.9(3) y
S3 C11 C12 O6 . . . . -27.6(4) y
C5 N1 C1 C5 . . . 2_666 -0.2(4) ?
Ni1 N1 C1 C5 . . . 2_666 -175.32(17) ?
C5 N1 C1 C2 . . . . -177.5(2) ?
Ni1 N1 C1 C2 . . . . 7.4(3) ?
C5 C1 C2 S1 2_666 . . . 161.87(19) ?
C3 S1 C2 C1 . . . . -76.6(2) ?
Ni1 S1 C2 C1 . . . . 20.51(19) ?
C2 S1 C3 C4 . . . . 96.0(2) ?
Ni1 S1 C3 C4 . . . . -1.6(2) ?
Ni1 O2 C4 O1 . . . . -176.6(2) ?
Ni1 O2 C4 C3 . . . . 2.3(3) ?
S1 C3 C4 O1 . . . . 178.92(19) ?
C1 N1 C5 C1 . . . 2_666 0.2(4) ?
Ni1 N1 C5 C1 . . . 2_666 175.29(17) ?
C1 N1 C5 C6 . . . . -178.5(2) ?
Ni1 N1 C5 C6 . . . . -3.4(3) ?
C1 C5 C6 S2 2_666 . . . 166.52(19) ?
C7 S2 C6 C5 . . . . -75.9(2) ?
Ni1 S2 C6 C5 . . . . 21.24(19) ?
C6 S2 C7 C8 . . . . 107.7(2) ?
Ni1 S2 C7 C8 . . . . 9.7(2) ?
Ni1 O4 C8 O3 . . . . 178.4(2) ?
Ni1 O4 C8 C7 . . . . -2.2(4) ?
S2 C7 C8 O3 . . . . 172.7(2) ?
C13 N2 C9 C13 . . . 2_565 -0.6(4) ?
Ni2 N2 C9 C13 . . . 2_565 -176.41(18) ?
C13 N2 C9 C10 . . . . 179.5(2) ?
Ni2 N2 C9 C10 . . . . 3.7(3) ?
C13 C9 C10 S3 2_565 . . . 173.09(19) ?
C11 S3 C10 C9 . . . . 101.2(2) ?
Ni2 S3 C10 C9 . . . . 6.0(2) ?
C10 S3 C11 C12 . . . . -72.7(3) ?
Ni2 S3 C11 C12 . . . . 26.3(2) ?
Ni2 O6 C12 O5 . . . . -172.1(2) ?
Ni2 O6 C12 C11 . . . . 9.8(3) ?
S3 C11 C12 O5 . . . . 154.2(2) ?
C9 N2 C13 C9 . . . 2_565 0.6(4) ?
Ni2 N2 C13 C9 . . . 2_565 176.44(18) ?
C9 N2 C13 C14 . . . . -179.6(2) ?
Ni2 N2 C13 C14 . . . . -3.7(3) ?
C9 C13 C14 S4 2_565 . . . 178.57(19) ?
C15 S4 C14 C13 . . . . 99.1(2) ?
Ni2 S4 C14 C13 . . . . 4.4(2) ?
C14 S4 C15 C16 . . . . -71.2(2) ?
Ni2 S4 C15 C16 . . . . 26.7(2) ?
Ni2 O8 C16 O7 . . . . 178.7(2) ?
Ni2 O8 C16 C15 . . . . 0.2(3) ?
S4 C15 C16 O7 . . . . 159.5(2) ?

_cod_database_fobs_code 1565642
